data_4325517
loop_
_publ_author_name
'Saki Konaka'
'Yoshiki Ozawa'
'Takahiro Shonaka'
'Shinta Watanabe'
'Atsushi Yagasaki'

_publ_contact_author_address
;Department of Chemistry
Kwansei Gakuin University
Sanda
669-1337
Japan
;
_publ_contact_author_email yagasaki@kwansei.ac.jp
_publ_contact_author_name 'Atsushi Yagasaki'
_publ_section_title
;
 [HxTeV9O28](5-x)- (x= 1 and 2): Vanadotellurates with Decavanadate
 Structure
;
_journal_name_full 'Inorganic Chemistry'
_journal_page_first 6183
_journal_page_last 6188
_journal_paper_doi 10.1021/ic200438p
_journal_volume 50
_journal_year 2011
_chemical_formula_moiety '(C16 H36 N)4, H Te V9 O28, 2(C H3 C N)'
_chemical_formula_sum 'C68 H151 N6 O28 Te V9'
_chemical_formula_weight 2087.04
_space_group_IT_number 2
_symmetry_cell_setting triclinic
_symmetry_Int_Tables_number 2
_symmetry_space_group_name_Hall '-P 1'
_symmetry_space_group_name_H-M 'P -1'
_atom_sites_solution_hydrogens geom
_atom_sites_solution_primary direct
_atom_sites_solution_secondary difmap
_audit_creation_method SHELXL-97
_audit_update_record
;
2010-12-28 # Formatted by publCIF
;
_cell_angle_alpha 74.4120(10)
_cell_angle_beta 67.4940(10)
_cell_angle_gamma 74.160(2)
_cell_formula_units_Z 2
_cell_length_a 16.7102(6)
_cell_length_b 17.4680(7)
_cell_length_c 17.9634(7)
_cell_measurement_temperature 150(2)
_cell_volume 4579.9(3)
_computing_cell_refinement 'RAPID AUTO'
_computing_data_collection 'RAPID AUTO'
_computing_data_reduction 'RAPID AUTO'
_computing_structure_refinement 'SHELXL-97 (Sheldrick, 1997)'
_computing_structure_solution 'SHELXS-97 (Sheldrick, 1997)'
_diffrn_ambient_temperature 150(1)
_diffrn_detector_area_resol_mean 10
_diffrn_measured_fraction_theta_full .978
_diffrn_measured_fraction_theta_max .978
_diffrn_measurement_device_type 'Rigaku R-AXIS RAPID'
_diffrn_measurement_method '\w oscillation'
_diffrn_radiation_monochromator graphite
_diffrn_radiation_probe x-ray
_diffrn_radiation_type MoK\a
_diffrn_radiation_wavelength 0.71073
_diffrn_reflns_av_R_equivalents 0.0351
_diffrn_reflns_av_sigmaI/netI 0.0461
_diffrn_reflns_limit_h_max 23
_diffrn_reflns_limit_h_min -23
_diffrn_reflns_limit_k_max 24
_diffrn_reflns_limit_k_min -24
_diffrn_reflns_limit_l_max 25
_diffrn_reflns_limit_l_min -24
_diffrn_reflns_number 73047
_diffrn_reflns_theta_full 30.03
_diffrn_reflns_theta_max 30.03
_diffrn_reflns_theta_min 2.98
_diffrn_source 'normal-focus sealed tube'
_diffrn_source_type 'RIGAKU R-AXIS RAPID'
_exptl_absorpt_coefficient_mu 1.260
_exptl_absorpt_correction_T_max 0.8847
_exptl_absorpt_correction_T_min 0.7872
_exptl_absorpt_correction_type empirical
_exptl_absorpt_process_details 'ABSCOR (Higashi, Rigaku Co. Ltd., 1995)'
_exptl_crystal_colour colorless
_exptl_crystal_density_diffrn 1.508
_exptl_crystal_description prism
_exptl_crystal_F_000 2152
_exptl_crystal_size_max 0.20
_exptl_crystal_size_mid 0.10
_exptl_crystal_size_min 0.10
_refine_diff_density_max 2.367
_refine_diff_density_min -1.936
_refine_diff_density_rms .173
_refine_ls_extinction_method none
_refine_ls_goodness_of_fit_ref 1.076
_refine_ls_hydrogen_treatment constr
_refine_ls_matrix_type full
_refine_ls_number_parameters 1025
_refine_ls_number_reflns 26212
_refine_ls_number_restraints 0
_refine_ls_restrained_S_all 1.076
_refine_ls_R_factor_all 0.0849
_refine_ls_R_factor_gt 0.0614
_refine_ls_shift/su_max 0.025
_refine_ls_shift/su_mean 0.001
_refine_ls_structure_factor_coef Fsqd
_refine_ls_weighting_details 'calc w=1/[\s^2^(Fo^2^)+(0.0973P)^2^+16.5511P] where P=(Fo^2^+2Fc^2^)/3'
_refine_ls_weighting_scheme calc
_refine_ls_wR_factor_gt 0.1681
_refine_ls_wR_factor_ref 0.2051
_reflns_number_gt 19799
_reflns_number_total 26212
_reflns_threshold_expression >2sigma(I)
_cod_data_source_file ic200438p_si_002_2.cif
_cod_data_source_block ya0803
_cod_original_sg_symbol_Hall -p_1
_cod_database_code 4325517

loop_
_symmetry_equiv_pos_as_xyz
'x, y, z'
'-x, -y, -z'

loop_
_atom_site_label
_atom_site_type_symbol
_atom_site_fract_x
_atom_site_fract_y
_atom_site_fract_z
_atom_site_U_iso_or_equiv
_atom_site_adp_type
_atom_site_occupancy
_atom_site_symmetry_multiplicity
_atom_site_calc_flag
_atom_site_refinement_flags
_atom_site_disorder_assembly
_atom_site_disorder_group
Te1 Te 0.09716(2) 0.516108(19) 0.458121(19) 0.01830(7) Uani 0.50 1 d P . .
V1A V 0.09716(2) 0.516108(19) 0.458121(19) 0.01830(7) Uani 0.50 1 d P . .
V2A V 0.09113(4) 0.53944(4) 0.62643(4) 0.02400(13) Uani 1 1 d . . .
V2B V 0.10334(5) 0.48939(5) 0.29140(4) 0.03040(15) Uani 1 1 d . . .
V3A V -0.05400(4) 0.64721(4) 0.55165(4) 0.02381(13) Uani 1 1 d . . .
V3B V -0.05403(5) 0.62363(4) 0.38586(4) 0.02589(13) Uani 1 1 d . . .
OA1 O 0.00203(13) 0.49129(14) 0.43021(14) 0.0156(4) Uani 1 1 d . . .
OB1 O 0.03354(16) 0.62594(14) 0.44038(15) 0.0189(5) Uani 1 1 d . . .
OB2 O -0.12013(16) 0.59990(14) 0.50679(15) 0.0201(5) Uani 1 1 d . . .
OC1 O 0.03490(18) 0.64156(16) 0.58629(16) 0.0258(6) Uani 1 1 d . . .
OC2 O -0.12914(18) 0.61555(17) 0.65616(16) 0.0275(6) Uani 1 1 d . . .
OC3 O 0.04472(19) 0.60321(16) 0.29214(16) 0.0273(6) Uani 1 1 d . . .
OC4 O -0.12052(19) 0.57567(16) 0.36356(16) 0.0263(6) Uani 1 1 d . . .
OD1 O -0.00481(19) 0.52859(17) 0.71795(16) 0.0282(6) Uani 1 1 d . . .
OE1 O 0.16242(18) 0.53729(16) 0.50672(16) 0.0247(5) Uani 1 1 d . . .
OE2 O 0.16808(17) 0.51794(16) 0.35327(16) 0.0247(5) Uani 1 1 d . . .
OF1 O -0.0914(2) 0.74278(17) 0.5296(2) 0.0326(6) Uani 1 1 d . . .
OF2 O -0.0893(2) 0.71904(17) 0.36206(19) 0.0327(6) Uani 1 1 d . . .
OG1 O 0.1602(2) 0.55994(18) 0.6559(2) 0.0365(7) Uani 1 1 d . . .
OG2 O 0.1751(2) 0.4924(2) 0.20095(19) 0.0428(8) Uani 1 1 d . . .
Te2 Te 0.48847(2) 0.055965(18) 0.061139(19) 0.01779(7) Uani 0.50 1 d P . .
V1B V 0.48847(2) 0.055965(18) 0.061139(19) 0.01779(7) Uani 0.50 1 d P . .
V2C V 0.49828(4) 0.20601(4) -0.08351(4) 0.02396(13) Uani 1 1 d . . .
V2D V 0.48498(5) -0.09517(4) 0.20201(4) 0.02847(15) Uani 1 1 d . . .
V3C V 0.35410(4) 0.09943(4) -0.03591(4) 0.02487(13) Uani 1 1 d . . .
V3D V 0.34827(4) -0.05422(4) 0.10412(4) 0.02604(14) Uani 1 1 d . . .
OA2 O 0.50336(16) 0.06181(14) -0.05947(15) 0.0195(5) Uani 1 1 d . . .
OB3 O 0.36745(15) 0.06286(15) 0.07676(15) 0.0200(5) Uani 1 1 d . . .
OB4 O 0.38366(16) -0.02473(15) -0.01923(16) 0.0213(5) Uani 1 1 d . . .
OC5 O 0.37818(18) 0.19613(16) -0.04529(17) 0.0262(6) Uani 1 1 d . . .
OC6 O 0.3950(2) 0.10182(17) -0.14726(17) 0.0302(6) Uani 1 1 d . . .
OC7 O 0.3648(2) -0.06672(17) 0.20355(16) 0.0299(6) Uani 1 1 d . . .
OC8 O 0.38183(18) -0.16009(16) 0.10121(16) 0.0258(6) Uani 1 1 d . . .
OD2 O 0.5097(2) 0.19637(17) -0.18572(17) 0.0297(6) Uani 1 1 d . . .
OE3 O 0.48681(18) 0.16252(16) 0.03755(16) 0.0248(5) Uani 1 1 d . . .
OE4 O 0.47828(19) 0.02723(16) 0.16676(16) 0.0275(6) Uani 1 1 d . . .
OF3 O 0.2489(2) 0.11731(19) -0.0131(2) 0.0388(7) Uani 1 1 d . . .
OF4 O 0.2438(2) -0.03563(19) 0.1282(2) 0.0395(8) Uani 1 1 d . . .
OG3 O 0.4928(2) 0.30012(17) -0.09061(19) 0.0344(7) Uani 1 1 d . . .
OG4 O 0.4745(3) -0.1079(2) 0.29644(18) 0.0430(8) Uani 1 1 d . . .
N1 n 0.2706(2) 0.7247(2) 0.37140(19) 0.0263(7) Uani 1 1 d . . .
C1 C 0.3004(3) 0.6358(2) 0.3654(2) 0.0276(8) Uani 1 1 d . . .
H1A H 0.2537 0.6179 0.3567 0.033 Uiso 1 1 calc R . .
H1B H 0.3065 0.6044 0.4184 0.033 Uiso 1 1 calc R . .
C2 C 0.3870(3) 0.6158(3) 0.2973(3) 0.0319(9) Uani 1 1 d . . .
H2A H 0.4358 0.6272 0.3084 0.038 Uiso 1 1 calc R . .
H2B H 0.3837 0.6499 0.2443 0.038 Uiso 1 1 calc R . .
C3 C 0.4049(3) 0.5264(3) 0.2923(3) 0.0393(10) Uani 1 1 d . . .
H3A H 0.3998 0.4930 0.3475 0.047 Uiso 1 1 calc R . .
H3B H 0.3599 0.5168 0.2744 0.047 Uiso 1 1 calc R . .
C4 C 0.4962(3) 0.5005(3) 0.2328(4) 0.0467(12) Uani 1 1 d . . .
H4A H 0.5016 0.5337 0.1782 0.070 Uiso 1 1 calc R . .
H4B H 0.5050 0.4434 0.2301 0.070 Uiso 1 1 calc R . .
H4C H 0.5410 0.5078 0.2517 0.070 Uiso 1 1 calc R . .
C5 C 0.2519(3) 0.7753(2) 0.2939(2) 0.0290(8) Uani 1 1 d . . .
H5A H 0.2302 0.8325 0.3008 0.035 Uiso 1 1 calc R . .
H5B H 0.3079 0.7726 0.2471 0.035 Uiso 1 1 calc R . .
C6 C 0.1846(3) 0.7485(3) 0.2733(3) 0.0358(9) Uani 1 1 d . . .
H6A H 0.2098 0.6949 0.2568 0.043 Uiso 1 1 calc R . .
H6B H 0.1312 0.7434 0.3223 0.043 Uiso 1 1 calc R . .
C7 C 0.1601(3) 0.8098(3) 0.2040(3) 0.0381(10) Uani 1 1 d . . .
H7A H 0.1328 0.8627 0.2218 0.046 Uiso 1 1 calc R . .
H7B H 0.2143 0.8169 0.1563 0.046 Uiso 1 1 calc R . .
C8 C 0.0970(4) 0.7845(4) 0.1782(3) 0.0493(13) Uani 1 1 d . . .
H8A H 0.1247 0.7333 0.1582 0.074 Uiso 1 1 calc R . .
H8B H 0.0819 0.8263 0.1344 0.074 Uiso 1 1 calc R . .
H8C H 0.0432 0.7772 0.2252 0.074 Uiso 1 1 calc R . .
C9 C 0.3413(3) 0.7567(2) 0.3803(2) 0.0283(8) Uani 1 1 d . . .
H9A H 0.3185 0.8140 0.3867 0.034 Uiso 1 1 calc R . .
H9B H 0.3929 0.7552 0.3293 0.034 Uiso 1 1 calc R . .
C10 C 0.3717(3) 0.7097(3) 0.4530(3) 0.0356(9) Uani 1 1 d . . .
H10A H 0.3197 0.7048 0.5034 0.043 Uiso 1 1 calc R . .
H10B H 0.4027 0.6544 0.4433 0.043 Uiso 1 1 calc R . .
C11 C 0.4334(3) 0.7520(3) 0.4650(3) 0.0389(10) Uani 1 1 d . . .
H11A H 0.4647 0.7132 0.5009 0.047 Uiso 1 1 calc R . .
H11B H 0.4783 0.7666 0.4111 0.047 Uiso 1 1 calc R . .
C12 C 0.3889(4) 0.8272(3) 0.5015(4) 0.0528(13) Uani 1 1 d . . .
H12A H 0.3638 0.8687 0.4633 0.079 Uiso 1 1 calc R . .
H12B H 0.4323 0.8475 0.5116 0.079 Uiso 1 1 calc R . .
H12C H 0.3418 0.8144 0.5533 0.079 Uiso 1 1 calc R . .
C13 C 0.1865(3) 0.7315(3) 0.4461(3) 0.0305(8) Uani 1 1 d . . .
H13A H 0.1431 0.7073 0.4396 0.037 Uiso 1 1 calc R . .
H13B H 0.2008 0.6994 0.4955 0.037 Uiso 1 1 calc R . .
C14 C 0.1443(4) 0.8170(3) 0.4600(4) 0.0562(16) Uani 1 1 d . . .
H14A H 0.1142 0.8444 0.4192 0.067 Uiso 1 1 calc R . .
H14B H 0.1914 0.8465 0.4501 0.067 Uiso 1 1 calc R . .
C15 C 0.0780(4) 0.8230(3) 0.5451(3) 0.0503(13) Uani 1 1 d . . .
H15A H 0.0341 0.7887 0.5589 0.060 Uiso 1 1 calc R . .
H15B H 0.0463 0.8797 0.5471 0.060 Uiso 1 1 calc R . .
C16 C 0.1273(6) 0.7948(7) 0.6066(6) 0.113(3) Uani 1 1 d . . .
H16A H 0.1499 0.7363 0.6113 0.170 Uiso 1 1 calc R . .
H16B H 0.0870 0.8067 0.6603 0.170 Uiso 1 1 calc R . .
H16C H 0.1767 0.8232 0.5879 0.170 Uiso 1 1 calc R . .
N2 n 0.2447(2) 0.3359(2) 0.7899(2) 0.0302(7) Uani 1 1 d . . .
C17 C 0.2738(3) 0.3383(3) 0.8596(3) 0.0383(10) Uani 1 1 d . . .
H17A H 0.2513 0.2959 0.9068 0.046 Uiso 1 1 calc R . .
H17B H 0.3391 0.3250 0.8418 0.046 Uiso 1 1 calc R . .
C18 C 0.2430(3) 0.4186(3) 0.8879(3) 0.0400(10) Uani 1 1 d . . .
H18A H 0.1777 0.4307 0.9099 0.048 Uiso 1 1 calc R . .
H18B H 0.2625 0.4621 0.8407 0.048 Uiso 1 1 calc R . .
C19 C 0.2795(4) 0.4173(4) 0.9535(4) 0.0575(14) Uani 1 1 d . . .
H19A H 0.2605 0.3733 1.0003 0.069 Uiso 1 1 calc R . .
H19B H 0.3448 0.4056 0.9312 0.069 Uiso 1 1 calc R . .
C20 C 0.2489(4) 0.4967(4) 0.9835(4) 0.0602(15) Uani 1 1 d . . .
H20A H 0.2730 0.5395 0.9386 0.090 Uiso 1 1 calc R . .
H20B H 0.2696 0.4919 1.0291 0.090 Uiso 1 1 calc R . .
H20C H 0.1843 0.5104 1.0021 0.090 Uiso 1 1 calc R . .
C21 C 0.1450(3) 0.3561(3) 0.8132(3) 0.0327(9) Uani 1 1 d . . .
H21A H 0.1297 0.3518 0.7666 0.039 Uiso 1 1 calc R . .
H21B H 0.1251 0.4134 0.8201 0.039 Uiso 1 1 calc R . .
C22 C 0.0922(4) 0.3048(3) 0.8904(3) 0.0470(12) Uani 1 1 d . . .
H22A H 0.1068 0.3072 0.9381 0.056 Uiso 1 1 calc R . .
H22B H 0.1074 0.2476 0.8836 0.056 Uiso 1 1 calc R . .
C23 C -0.0062(4) 0.3372(4) 0.9049(4) 0.0572(15) Uani 1 1 d . . .
H23A H -0.0200 0.3946 0.9108 0.069 Uiso 1 1 calc R . .
H23B H -0.0193 0.3355 0.8562 0.069 Uiso 1 1 calc R . .
C24 C -0.0653(5) 0.2906(5) 0.9801(4) 0.077(2) Uani 1 1 d . . .
H24A H -0.0480 0.2327 0.9776 0.115 Uiso 1 1 calc R . .
H24B H -0.1268 0.3098 0.9819 0.115 Uiso 1 1 calc R . .
H24C H -0.0595 0.2989 1.0295 0.115 Uiso 1 1 calc R . .
C25 C 0.2784(3) 0.3989(3) 0.7149(2) 0.0298(8) Uani 1 1 d . . .
H25A H 0.2575 0.3952 0.6715 0.036 Uiso 1 1 calc R . .
H25B H 0.2514 0.4532 0.7294 0.036 Uiso 1 1 calc R . .
C26 C 0.3772(3) 0.3926(3) 0.6797(3) 0.0422(11) Uani 1 1 d . . .
H26A H 0.4056 0.3391 0.6635 0.051 Uiso 1 1 calc R . .
H26B H 0.3994 0.3974 0.7217 0.051 Uiso 1 1 calc R . .
C27 C 0.4009(4) 0.4604(4) 0.6043(4) 0.0502(13) Uani 1 1 d . . .
H27A H 0.3691 0.5132 0.6207 0.060 Uiso 1 1 calc R . .
H27B H 0.4649 0.4598 0.5863 0.060 Uiso 1 1 calc R . .
C28 C 0.3788(4) 0.4533(4) 0.5328(3) 0.0544(15) Uani 1 1 d . . .
H28A H 0.4081 0.4003 0.5174 0.082 Uiso 1 1 calc R . .
H28B H 0.3991 0.4961 0.4861 0.082 Uiso 1 1 calc R . .
H28C H 0.3147 0.4589 0.5484 0.082 Uiso 1 1 calc R . .
C29 C 0.2820(4) 0.2510(3) 0.7703(3) 0.0417(11) Uani 1 1 d . . .
H29A H 0.3453 0.2374 0.7646 0.050 Uiso 1 1 calc R . .
H29B H 0.2518 0.2122 0.8173 0.050 Uiso 1 1 calc R . .
C30 C 0.2732(4) 0.2394(3) 0.6936(3) 0.0493(12) Uani 1 1 d . . .
H30A H 0.3092 0.2727 0.6449 0.059 Uiso 1 1 calc R . .
H30B H 0.2108 0.2573 0.6960 0.059 Uiso 1 1 calc R . .
C31 C 0.3038(5) 0.1508(3) 0.6859(4) 0.0593(15) Uani 1 1 d . . .
H31A H 0.2622 0.1186 0.7301 0.071 Uiso 1 1 calc R . .
H31B H 0.3627 0.1308 0.6922 0.071 Uiso 1 1 calc R . .
C32 C 0.3088(6) 0.1396(5) 0.6029(5) 0.083(2) Uani 1 1 d . . .
H32A H 0.2516 0.1632 0.5949 0.124 Uiso 1 1 calc R . .
H32B H 0.3234 0.0817 0.6011 0.124 Uiso 1 1 calc R . .
H32C H 0.3545 0.1667 0.5594 0.124 Uiso 1 1 calc R . .
N3 n 0.1735(3) 0.2074(3) 0.2154(3) 0.0588(12) Uani 1 1 d . . .
C33 C 0.2603(3) 0.2335(3) 0.1630(3) 0.0384(10) Uani 1 1 d . . .
H33A H 0.2550 0.2656 0.1100 0.046 Uiso 1 1 calc R . .
H33B H 0.3065 0.1847 0.1515 0.046 Uiso 1 1 calc R . .
C34 C 0.2896(3) 0.2833(3) 0.2016(3) 0.0393(10) Uani 1 1 d . . .
H34A H 0.3063 0.2485 0.2489 0.047 Uiso 1 1 calc R . .
H34B H 0.2401 0.3272 0.2220 0.047 Uiso 1 1 calc R . .
C35 C 0.3677(3) 0.3197(3) 0.1400(3) 0.0403(10) Uani 1 1 d . . .
H35A H 0.4161 0.2758 0.1179 0.048 Uiso 1 1 calc R . .
H35B H 0.3501 0.3559 0.0936 0.048 Uiso 1 1 calc R . .
C36 C 0.4009(4) 0.3675(3) 0.1774(3) 0.0455(12) Uani 1 1 d . . .
H36A H 0.3538 0.4123 0.1975 0.068 Uiso 1 1 calc R . .
H36B H 0.4517 0.3892 0.1357 0.068 Uiso 1 1 calc R . .
H36C H 0.4187 0.3319 0.2231 0.068 Uiso 1 1 calc R . .
C37 C 0.0990(4) 0.2767(5) 0.2313(5) 0.086(2) Uani 1 1 d . . .
H37A H 0.0438 0.2556 0.2631 0.103 Uiso 1 1 calc R . .
H37B H 0.1080 0.3074 0.2655 0.103 Uiso 1 1 calc R . .
C38 C 0.0881(4) 0.3320(5) 0.1572(7) 0.098(3) Uani 1 1 d . . .
H38A H 0.1191 0.3047 0.1094 0.117 Uiso 1 1 calc R . .
H38B H 0.1140 0.3801 0.1472 0.117 Uiso 1 1 calc R . .
C39 C -0.0114(5) 0.3587(5) 0.1684(6) 0.081(2) Uani 1 1 d . . .
H39 H -0.0554 0.3345 0.2135 0.097 Uiso 1 1 calc R . .
C40 C -0.0311(8) 0.4192(6) 0.1089(9) 0.179(4) Uani 1 1 d . . .
H40A H -0.0016 0.4637 0.1007 0.269 Uiso 1 1 calc R . .
H40B H -0.0951 0.4387 0.1254 0.269 Uiso 1 1 calc R . .
H40C H -0.0107 0.3987 0.0577 0.269 Uiso 1 1 calc R . .
C41 C 0.1775(5) 0.1593(5) 0.3003(4) 0.089(2) Uani 1 1 d . . .
H41A H 0.1840 0.1962 0.3299 0.107 Uiso 1 1 calc R . .
H41B H 0.1206 0.1413 0.3321 0.107 Uiso 1 1 calc R . .
C42 C 0.2499(7) 0.0872(5) 0.2983(4) 0.092(3) Uani 1 1 d . . .
H42A H 0.3065 0.1064 0.2698 0.110 Uiso 1 1 calc R . .
H42B H 0.2461 0.0533 0.2639 0.110 Uiso 1 1 calc R . .
C43 C 0.2552(7) 0.0250(7) 0.3903(7) 0.123(4) Uani 1 1 d . . .
H43A H 0.2081 -0.0076 0.4142 0.148 Uiso 1 1 calc R . .
H43B H 0.3133 -0.0118 0.3827 0.148 Uiso 1 1 calc R . .
C44 C 0.2442(15) 0.0731(11) 0.4333(12) 0.319(16) Uani 1 1 d . . .
H44A H 0.2930 0.1027 0.4096 0.479 Uiso 1 1 calc R . .
H44B H 0.2423 0.0438 0.4885 0.479 Uiso 1 1 calc R . .
H44C H 0.1884 0.1114 0.4362 0.479 Uiso 1 1 calc R . .
C45 C 0.1585(3) 0.1544(4) 0.1685(4) 0.0644(16) Uani 1 1 d . . .
H45A H 0.1502 0.1885 0.1172 0.077 Uiso 1 1 calc R . .
H45B H 0.2123 0.1126 0.1530 0.077 Uiso 1 1 calc R . .
C46B C 0.0805(6) 0.1127(8) 0.2147(7) 0.228(4) Uani 1 1 d . . .
H46A H 0.0302 0.1509 0.2445 0.273 Uiso 1 1 calc R . .
H46B H 0.0960 0.0660 0.2556 0.273 Uiso 1 1 calc R . .
C47 C 0.0532(4) 0.0831(6) 0.1567(7) 0.127(3) Uani 1 1 d . . .
H47A H 0.0985 0.0903 0.1017 0.152 Uiso 1 1 calc R . .
H47B H 0.0540 0.0243 0.1758 0.152 Uiso 1 1 calc R . .
C48B C -0.0185(9) 0.1153(11) 0.1495(9) 0.251(8) Uani 1 1 d . . .
H48A H -0.0360 0.1694 0.1636 0.376 Uiso 1 1 calc R . .
H48B H -0.0624 0.0825 0.1864 0.376 Uiso 1 1 calc R . .
H48C H -0.0150 0.1202 0.0927 0.376 Uiso 1 1 calc R . .
N4 n 0.6743(4) 0.1741(5) 0.1201(4) 0.096(2) Uani 1 1 d . . .
C49 C 0.7312(4) 0.1952(5) 0.1587(4) 0.0726(18) Uani 1 1 d . A .
H49A H 0.7471 0.1474 0.1984 0.087 Uiso 1 1 calc R . .
H49B H 0.7866 0.2078 0.1152 0.087 Uiso 1 1 calc R . .
C50 C 0.6854(4) 0.2660(5) 0.2018(4) 0.0649(17) Uani 1 1 d . . .
H50A H 0.6306 0.2537 0.2465 0.078 Uiso 1 1 calc R A .
H50B H 0.6694 0.3144 0.1628 0.078 Uiso 1 1 calc R . .
C51 C 0.7478(4) 0.2823(4) 0.2370(4) 0.0599(15) Uani 1 1 d . A .
H51A H 0.7644 0.2330 0.2750 0.072 Uiso 1 1 calc R . .
H51B H 0.8024 0.2943 0.1918 0.072 Uiso 1 1 calc R . .
C52 C 0.7063(4) 0.3526(4) 0.2826(4) 0.0627(15) Uani 1 1 d . . .
H52A H 0.6963 0.4027 0.2438 0.094 Uiso 1 1 calc R A .
H52B H 0.7460 0.3576 0.3087 0.094 Uiso 1 1 calc R . .
H52C H 0.6499 0.3429 0.3246 0.094 Uiso 1 1 calc R . .
C53 C 0.5899(3) 0.1536(3) 0.1806(3) 0.0424(11) Uani 1 1 d . A .
H53A H 0.5627 0.1321 0.1522 0.051 Uiso 1 1 calc R . .
H53B H 0.5504 0.2049 0.1955 0.051 Uiso 1 1 calc R . .
C54 C 0.5889(4) 0.0949(3) 0.2591(3) 0.0498(13) Uani 1 1 d . . .
H54A H 0.6241 0.1098 0.2847 0.060 Uiso 1 1 calc R A .
H54B H 0.6165 0.0398 0.2471 0.060 Uiso 1 1 calc R . .
C55 C 0.4962(4) 0.0951(5) 0.3179(4) 0.0656(17) Uani 1 1 d . A .
H55A H 0.4682 0.1510 0.3273 0.079 Uiso 1 1 calc R . .
H55B H 0.4621 0.0784 0.2925 0.079 Uiso 1 1 calc R . .
C56 C 0.4912(7) 0.0401(6) 0.3988(5) 0.110(3) Uani 1 1 d . . .
H56A H 0.5077 -0.0164 0.3915 0.166 Uiso 1 1 calc R A .
H56B H 0.4309 0.0500 0.4373 0.166 Uiso 1 1 calc R . .
H56C H 0.5319 0.0508 0.4206 0.166 Uiso 1 1 calc R . .
C57 C 0.7188(7) 0.1257(6) 0.0739(12) 0.216(7) Uani 1 1 d . A 1
H57A H 0.7680 0.1503 0.0312 0.259 Uiso 1 1 calc R A 1
H57B H 0.6815 0.1182 0.0458 0.259 Uiso 1 1 calc R A 1
C58 C 0.7528(5) 0.0530(4) 0.1085(4) 0.0720(18) Uani 1 1 d . A 1
H58A H 0.7139 0.0139 0.1219 0.086 Uiso 1 1 calc R A 1
H58B H 0.7610 0.0558 0.1593 0.086 Uiso 1 1 calc R A 1
C59 C 0.8415(6) 0.0284(8) 0.0438(5) 0.125(4) Uani 1 1 d . A 1
H59A H 0.8320 0.0297 -0.0077 0.149 Uiso 1 1 calc R A 1
H59B H 0.8796 0.0677 0.0322 0.149 Uiso 1 1 calc R A 1
C60 C 0.8866(7) -0.0550(7) 0.0727(6) 0.118(3) Uani 1 1 d . A 1
H60A H 0.9014 -0.0549 0.1204 0.177 Uiso 1 1 calc R A 1
H60B H 0.9408 -0.0714 0.0285 0.177 Uiso 1 1 calc R A 1
H60C H 0.8471 -0.0933 0.0879 0.177 Uiso 1 1 calc R A 1
C61 C 0.6950(9) 0.2007(8) 0.0358(7) 0.129(4) Uani 1 1 d . A 2
H61A H 0.7567 0.2089 0.0079 0.155 Uiso 1 1 calc R A 2
H61B H 0.6813 0.1658 0.0088 0.155 Uiso 1 1 calc R A 2
C62 C 0.6349(5) 0.2717(4) 0.0449(5) 0.080(2) Uani 1 1 d . A 2
H62A H 0.6304 0.2929 0.0926 0.096 Uiso 1 1 calc R A 2
H62B H 0.5757 0.2666 0.0489 0.096 Uiso 1 1 calc R A 2
C63 C 0.6803(7) 0.3218(7) -0.0356(10) 0.234(7) Uani 1 1 d . A 2
H63A H 0.7012 0.2898 -0.0797 0.281 Uiso 1 1 calc R A 2
H63B H 0.7324 0.3355 -0.0323 0.281 Uiso 1 1 calc R A 2
C64 C 0.6149(8) 0.4034(7) -0.0577(6) 0.197(3) Uani 1 1 d . A 2
H64A H 0.5584 0.3907 -0.0501 0.295 Uiso 1 1 calc R A 2
H64B H 0.6411 0.4288 -0.1149 0.295 Uiso 1 1 calc R A 2
H64C H 0.6053 0.4407 -0.0216 0.295 Uiso 1 1 calc R A 2
C101 C 0.3064(4) 0.3282(4) 0.4198(4) 0.0640(18) Uani 1 1 d . . .
C102 C 0.4013(3) 0.3061(3) 0.3940(3) 0.0453(12) Uani 1 1 d . . .
N103 n 0.4758(3) 0.2904(4) 0.3729(3) 0.0643(15) Uani 1 1 d . . .
C104 C 0.0735(7) 0.0993(5) 0.6336(6) 0.101(3) Uani 1 1 d . . .
H10C H 0.0236 0.0818 0.6315 0.152 Uiso 1 1 calc R . .
H10D H 0.1035 0.1288 0.5795 0.152 Uiso 1 1 calc R . .
H10E H 0.0520 0.1348 0.6739 0.152 Uiso 1 1 calc R . .
C105 C 0.1409(10) 0.0221(8) 0.6594(8) 0.133(5) Uani 1 1 d . . .
N106 n 0.1889(10) -0.0370(7) 0.6796(9) 0.200(7) Uani 1 1 d . . .

loop_
_atom_site_aniso_label
_atom_site_aniso_U_11
_atom_site_aniso_U_22
_atom_site_aniso_U_33
_atom_site_aniso_U_23
_atom_site_aniso_U_13
_atom_site_aniso_U_12
Te1 0.01954(13) 0.01706(13) 0.01801(14) -0.00408(11) -0.00634(11) -0.00207(11)
V1A 0.01954(13) 0.01706(13) 0.01801(14) -0.00408(11) -0.00634(11) -0.00207(11)
V2A 0.0299(3) 0.0231(3) 0.0252(3) -0.0055(2) -0.0156(2) -0.0043(2)
V2B 0.0305(3) 0.0401(4) 0.0194(3) -0.0128(3) -0.0003(3) -0.0094(3)
V3A 0.0277(3) 0.0184(3) 0.0292(3) -0.0100(2) -0.0142(2) 0.0018(2)
V3B 0.0371(3) 0.0176(3) 0.0286(3) -0.0029(2) -0.0210(3) -0.0009(2)
OA1 0.0066(8) 0.0215(11) 0.0229(11) -0.0054(9) -0.0073(8) -0.0046(8)
OB1 0.0195(10) 0.0164(10) 0.0205(11) -0.0028(8) -0.0062(9) -0.0042(9)
OB2 0.0222(11) 0.0181(11) 0.0221(11) -0.0062(9) -0.0094(9) -0.0018(9)
OC1 0.0340(13) 0.0211(12) 0.0255(12) -0.0075(10) -0.0132(11) -0.0023(10)
OC2 0.0274(13) 0.0287(13) 0.0241(12) -0.0123(10) -0.0065(11) 0.0025(11)
OC3 0.0340(14) 0.0252(13) 0.0187(12) -0.0011(10) -0.0057(11) -0.0071(11)
OC4 0.0360(13) 0.0229(12) 0.0247(12) -0.0043(10) -0.0171(11) -0.0030(11)
OD1 0.0355(14) 0.0309(13) 0.0233(12) -0.0070(10) -0.0144(11) -0.0054(11)
OE1 0.0298(12) 0.0239(12) 0.0220(12) -0.0058(10) -0.0100(10) -0.0041(10)
OE2 0.0218(11) 0.0267(12) 0.0232(12) -0.0061(10) -0.0025(10) -0.0065(10)
OF1 0.0357(14) 0.0232(12) 0.0458(16) -0.0142(12) -0.0212(13) 0.0023(11)
OF2 0.0396(15) 0.0222(13) 0.0410(15) -0.0007(11) -0.0241(13) -0.0029(12)
OG1 0.0463(16) 0.0300(14) 0.0422(16) -0.0096(12) -0.0253(14) -0.0032(13)
OG2 0.0417(17) 0.058(2) 0.0238(14) -0.0147(14) 0.0014(13) -0.0122(16)
Te2 0.02093(14) 0.01622(13) 0.01543(13) -0.00307(10) -0.00461(11) -0.00432(11)
V1B 0.02093(14) 0.01622(13) 0.01543(13) -0.00307(10) -0.00461(11) -0.00432(11)
V2C 0.0311(3) 0.0152(3) 0.0255(3) -0.0008(2) -0.0099(2) -0.0065(2)
V2D 0.0440(4) 0.0261(3) 0.0163(3) 0.0000(2) -0.0115(3) -0.0100(3)
V3C 0.0215(3) 0.0214(3) 0.0308(3) -0.0025(2) -0.0108(2) -0.0019(2)
V3D 0.0217(3) 0.0198(3) 0.0292(3) -0.0032(2) 0.0013(2) -0.0081(2)
OA2 0.0253(11) 0.0166(10) 0.0184(11) -0.0031(8) -0.0078(9) -0.0061(9)
OB3 0.0143(10) 0.0203(11) 0.0253(12) -0.0065(9) -0.0049(9) -0.0035(9)
OB4 0.0211(11) 0.0195(11) 0.0240(12) -0.0034(9) -0.0086(10) -0.0043(9)
OC5 0.0263(12) 0.0202(12) 0.0316(13) -0.0028(10) -0.0112(11) -0.0034(10)
OC6 0.0399(14) 0.0262(13) 0.0288(13) -0.0014(10) -0.0190(12) -0.0056(12)
OC7 0.0398(15) 0.0256(13) 0.0205(12) -0.0050(10) -0.0020(11) -0.0112(12)
OC8 0.0308(13) 0.0209(12) 0.0239(12) -0.0027(10) -0.0041(11) -0.0108(10)
OD2 0.0415(15) 0.0235(13) 0.0251(13) 0.0010(10) -0.0135(12) -0.0095(12)
OE3 0.0301(13) 0.0208(11) 0.0226(12) -0.0053(9) -0.0047(10) -0.0079(10)
OE4 0.0396(14) 0.0238(12) 0.0229(12) -0.0065(10) -0.0110(11) -0.0086(11)
OF3 0.0305(14) 0.0321(15) 0.0520(19) -0.0109(14) -0.0148(14) 0.0013(12)
OF4 0.0291(14) 0.0301(15) 0.0481(18) -0.0103(13) 0.0046(13) -0.0105(12)
OG3 0.0431(16) 0.0193(12) 0.0403(16) -0.0025(11) -0.0128(13) -0.0098(12)
OG4 0.069(2) 0.0428(17) 0.0209(13) 0.0007(12) -0.0164(14) -0.0199(16)
N1 0.0301(15) 0.0253(15) 0.0212(14) -0.0020(12) -0.0045(12) -0.0100(13)
C1 0.0313(18) 0.0242(17) 0.0249(17) -0.0021(14) -0.0047(15) -0.0108(15)
C2 0.0299(19) 0.0313(19) 0.0308(19) -0.0061(16) -0.0026(16) -0.0105(16)
C3 0.044(2) 0.034(2) 0.037(2) -0.0122(18) -0.0068(19) -0.0074(19)
C4 0.039(2) 0.045(3) 0.061(3) -0.024(2) -0.019(2) 0.001(2)
C5 0.0316(18) 0.0291(18) 0.0279(18) 0.0031(14) -0.0122(15) -0.0134(15)
C6 0.044(2) 0.035(2) 0.038(2) 0.0018(17) -0.0201(18) -0.0210(18)
C7 0.039(2) 0.039(2) 0.035(2) 0.0061(18) -0.0152(18) -0.0162(19)
C8 0.056(3) 0.056(3) 0.044(3) 0.012(2) -0.026(2) -0.030(2)
C9 0.0353(19) 0.0283(18) 0.0244(17) -0.0034(14) -0.0093(15) -0.0133(16)
C10 0.045(2) 0.032(2) 0.034(2) -0.0006(16) -0.0177(18) -0.0109(18)
C11 0.045(2) 0.040(2) 0.036(2) -0.0022(18) -0.0204(19) -0.011(2)
C12 0.072(3) 0.052(3) 0.050(3) -0.018(2) -0.033(3) -0.011(3)
C13 0.0286(18) 0.034(2) 0.0276(18) -0.0064(15) -0.0031(15) -0.0129(16)
C14 0.048(3) 0.039(3) 0.059(3) -0.016(2) 0.011(3) -0.010(2)
C15 0.043(3) 0.050(3) 0.055(3) -0.028(2) 0.003(2) -0.016(2)
C16 0.093(6) 0.170(9) 0.088(6) -0.076(6) 0.004(5) -0.042(6)
N2 0.0370(16) 0.0266(16) 0.0321(16) -0.0027(13) -0.0230(14) -0.0001(14)
C17 0.050(2) 0.036(2) 0.035(2) -0.0077(17) -0.0295(19) 0.0051(19)
C18 0.050(2) 0.038(2) 0.042(2) -0.0108(18) -0.031(2) 0.003(2)
C19 0.067(3) 0.062(3) 0.062(3) -0.030(3) -0.047(3) 0.013(3)
C20 0.077(4) 0.064(3) 0.061(3) -0.030(3) -0.039(3) -0.003(3)
C21 0.037(2) 0.034(2) 0.0278(19) 0.0000(15) -0.0153(17) -0.0068(17)
C22 0.064(3) 0.049(3) 0.029(2) 0.0019(19) -0.015(2) -0.023(2)
C23 0.066(3) 0.069(4) 0.045(3) -0.004(3) -0.011(3) -0.042(3)
C24 0.097(5) 0.094(5) 0.044(3) -0.014(3) 0.004(3) -0.066(4)
C25 0.0334(18) 0.0304(19) 0.0288(18) -0.0015(15) -0.0183(16) -0.0034(16)
C26 0.030(2) 0.054(3) 0.046(2) -0.016(2) -0.0184(19) 0.000(2)
C27 0.040(2) 0.054(3) 0.055(3) -0.016(2) -0.007(2) -0.016(2)
C28 0.041(3) 0.067(4) 0.041(3) -0.001(2) -0.010(2) -0.003(3)
C29 0.065(3) 0.0252(19) 0.043(2) -0.0085(17) -0.032(2) 0.003(2)
C30 0.071(3) 0.036(2) 0.052(3) -0.014(2) -0.037(3) 0.002(2)
C31 0.097(4) 0.036(2) 0.058(3) -0.015(2) -0.042(3) -0.004(3)
C32 0.116(6) 0.070(4) 0.089(5) -0.042(4) -0.058(4) -0.001(4)
N3 0.0282(18) 0.090(3) 0.070(3) -0.066(2) 0.0061(18) -0.012(2)
C33 0.0264(18) 0.049(2) 0.045(2) -0.030(2) -0.0065(17) -0.0019(18)
C34 0.035(2) 0.043(2) 0.044(2) -0.0258(19) -0.0093(19) -0.0027(19)
C35 0.043(2) 0.044(2) 0.041(2) -0.0160(19) -0.018(2) -0.007(2)
C36 0.056(3) 0.038(2) 0.049(3) -0.012(2) -0.020(2) -0.013(2)
C37 0.033(3) 0.124(5) 0.123(5) -0.100(5) -0.023(3) 0.022(3)
C38 0.031(3) 0.087(4) 0.195(9) -0.095(5) -0.026(4) 0.006(3)
C39 0.063(4) 0.091(5) 0.112(5) -0.050(4) -0.052(4) 0.013(4)
C40 0.217(9) 0.110(6) 0.300(11) -0.138(7) -0.214(8) 0.114(6)
C41 0.086(4) 0.159(6) 0.046(3) -0.060(3) 0.025(3) -0.089(4)
C42 0.158(8) 0.078(5) 0.043(3) -0.014(3) -0.013(4) -0.055(5)
C43 0.088(7) 0.134(8) 0.134(9) -0.080(7) -0.005(6) 0.008(6)
C44 0.32(2) 0.152(13) 0.256(19) -0.101(14) 0.156(18) 0.012(15)
C45 0.035(2) 0.101(4) 0.074(3) -0.071(3) 0.007(2) -0.021(3)
C46B 0.098(5) 0.423(9) 0.233(7) -0.293(7) 0.105(5) -0.166(6)
C47 0.037(3) 0.182(6) 0.206(8) -0.171(6) -0.005(4) -0.011(4)
C48B 0.182(9) 0.391(19) 0.197(10) -0.215(11) -0.151(8) 0.204(11)
N4 0.098(4) 0.170(6) 0.051(3) -0.048(3) 0.010(3) -0.099(4)
C49 0.074(3) 0.125(5) 0.047(3) -0.036(3) 0.000(3) -0.073(3)
C50 0.068(3) 0.107(5) 0.040(3) -0.018(3) -0.012(3) -0.053(3)
C51 0.076(3) 0.072(4) 0.055(3) -0.018(3) -0.027(3) -0.037(3)
C52 0.071(3) 0.069(4) 0.074(4) -0.022(3) -0.039(3) -0.025(3)
C53 0.044(2) 0.043(2) 0.048(3) -0.002(2) -0.020(2) -0.021(2)
C54 0.052(3) 0.048(3) 0.049(3) 0.003(2) -0.020(2) -0.015(2)
C55 0.067(3) 0.097(4) 0.045(3) -0.032(3) -0.001(3) -0.043(3)
C56 0.163(8) 0.149(8) 0.045(4) -0.007(4) -0.016(5) -0.108(7)
C57 0.127(6) 0.076(6) 0.48(2) 0.095(9) -0.215(9) -0.048(5)
C58 0.128(5) 0.066(4) 0.049(3) -0.006(3) -0.039(4) -0.051(4)
C59 0.089(5) 0.249(13) 0.064(5) 0.014(6) -0.036(4) -0.104(7)
C60 0.099(6) 0.188(9) 0.100(6) -0.089(6) -0.005(5) -0.059(7)
C61 0.188(10) 0.136(9) 0.105(7) 0.006(6) -0.086(7) -0.069(9)
C62 0.072(4) 0.079(4) 0.125(5) -0.065(4) -0.068(4) 0.028(3)
C63 0.125(7) 0.154(7) 0.348(16) -0.189(9) 0.155(8) -0.108(6)
C64 0.391(7) 0.213(8) 0.126(6) 0.092(5) -0.184(6) -0.257(7)
C101 0.031(2) 0.080(4) 0.064(4) -0.008(3) -0.011(2) 0.005(3)
C102 0.036(2) 0.055(3) 0.044(3) -0.015(2) -0.015(2) 0.003(2)
N103 0.037(2) 0.096(4) 0.056(3) -0.018(3) -0.018(2) 0.001(3)
C104 0.128(8) 0.053(4) 0.099(6) 0.002(4) -0.021(6) -0.021(5)
C105 0.156(11) 0.108(9) 0.106(8) -0.019(7) -0.019(8) -0.016(8)
N106 0.226(14) 0.099(8) 0.217(14) 0.003(8) -0.074(12) 0.030(9)

loop_
_atom_type_symbol
_atom_type_description
_atom_type_scat_dispersion_real
_atom_type_scat_dispersion_imag
_atom_type_scat_source
C C 0.0033 0.0016 'International Tables Vol C Tables 4.2.6.8 and 6.1.1.4'
H H 0.0000 0.0000 'International Tables Vol C Tables 4.2.6.8 and 6.1.1.4'
N n 0.0061 0.0033 'International Tables Vol C Tables 4.2.6.8 and 6.1.1.4'
O O 0.0106 0.0060 'International Tables Vol C Tables 4.2.6.8 and 6.1.1.4'
Te Te -0.5308 1.6751 'International Tables Vol C Tables 4.2.6.8 and 6.1.1.4'
V V 0.3005 0.5294 'International Tables Vol C Tables 4.2.6.8 and 6.1.1.4'

loop_
_geom_angle_atom_site_label_1
_geom_angle_atom_site_label_2
_geom_angle_atom_site_label_3
_geom_angle
_geom_angle_site_symmetry_1
_geom_angle_site_symmetry_3
OE1 Te1 OE2 104.03(12) . .
OE1 Te1 OB2 96.08(11) . 2_566
OE2 Te1 OB2 96.77(11) . 2_566
OE1 Te1 OB1 95.53(11) . .
OE2 Te1 OB1 95.60(11) . .
OB2 Te1 OB1 160.45(11) 2_566 .
OE1 Te1 OA1 166.39(11) . .
OE2 Te1 OA1 89.58(11) . .
OB2 Te1 OA1 82.20(10) 2_566 .
OB1 Te1 OA1 82.81(10) . .
OE1 Te1 OA1 87.78(10) . 2_566
OE2 Te1 OA1 168.19(11) . 2_566
OB2 Te1 OA1 81.68(10) 2_566 2_566
OB1 Te1 OA1 83.11(10) . 2_566
OA1 Te1 OA1 78.61(10) . 2_566
OE1 Te1 V2B 142.53(9) . .
OE2 Te1 V2B 38.55(9) . .
OB2 Te1 V2B 88.77(8) 2_566 .
OB1 Te1 V2B 91.52(8) . .
OA1 Te1 V2B 51.08(7) . .
OA1 Te1 V2B 129.65(7) 2_566 .
OE1 Te1 V2A 37.78(8) . .
OE2 Te1 V2A 141.81(9) . .
OB2 Te1 V2A 90.17(8) 2_566 .
OB1 Te1 V2A 89.42(8) . .
OA1 Te1 V2A 128.60(7) . .
OA1 Te1 V2A 50.00(6) 2_566 .
V2B Te1 V2A 178.93(2) . .
OE1 Te1 Te1 126.66(9) . 2_566
OE2 Te1 Te1 129.31(9) . 2_566
OB2 Te1 Te1 79.56(7) 2_566 2_566
OB1 Te1 Te1 80.89(7) . 2_566
OA1 Te1 Te1 39.73(7) . 2_566
OA1 Te1 Te1 38.88(6) 2_566 2_566
V2B Te1 Te1 90.788(19) . 2_566
V2A Te1 Te1 88.877(18) . 2_566
OE1 Te1 V1A 126.66(9) . 2_566
OE2 Te1 V1A 129.31(9) . 2_566
OB2 Te1 V1A 79.56(7) 2_566 2_566
OB1 Te1 V1A 80.89(7) . 2_566
OA1 Te1 V1A 39.73(7) . 2_566
OA1 Te1 V1A 38.88(6) 2_566 2_566
V2B Te1 V1A 90.788(19) . 2_566
V2A Te1 V1A 88.877(18) . 2_566
Te1 Te1 V1A 0.000(14) 2_566 2_566
OE1 Te1 V3B 84.01(9) . 2_566
OE2 Te1 V3B 133.90(9) . 2_566
OB2 Te1 V3B 37.22(7) 2_566 2_566
OB1 Te1 V3B 129.25(7) . 2_566
OA1 Te1 V3B 86.61(7) . 2_566
OA1 Te1 V3B 46.14(6) 2_566 2_566
V2B Te1 V3B 118.79(2) . 2_566
V2A Te1 V3B 60.186(18) . 2_566
Te1 Te1 V3B 60.683(16) 2_566 2_566
V1A Te1 V3B 60.683(16) 2_566 2_566
OE1 Te1 V3A 84.48(8) . .
OE2 Te1 V3A 133.40(9) . .
OB2 Te1 V3A 128.31(7) 2_566 .
OB1 Te1 V3A 37.82(7) . .
OA1 Te1 V3A 86.04(6) . .
OA1 Te1 V3A 46.63(7) 2_566 .
V2B Te1 V3A 120.80(2) . .
V2A Te1 V3A 59.847(18) . .
Te1 Te1 V3A 60.529(16) 2_566 .
V1A Te1 V3A 60.529(16) 2_566 .
V3B Te1 V3A 92.152(19) 2_566 .
OG1 V2A OD1 104.69(15) . .
OG1 V2A OC1 103.23(14) . .
OD1 V2A OC1 91.23(13) . .
OG1 V2A OC4 103.95(14) . 2_566
OD1 V2A OC4 89.25(13) . 2_566
OC1 V2A OC4 151.75(12) . 2_566
OG1 V2A OE1 100.59(15) . .
OD1 V2A OE1 154.68(13) . .
OC1 V2A OE1 84.32(11) . .
OC4 V2A OE1 83.28(11) 2_566 .
OG1 V2A OA1 174.60(14) . 2_566
OD1 V2A OA1 80.71(11) . 2_566
OC1 V2A OA1 76.67(10) . 2_566
OC4 V2A OA1 75.55(10) 2_566 2_566
OE1 V2A OA1 74.01(10) . 2_566
OG1 V2A Te1 133.41(12) . .
OD1 V2A Te1 121.90(9) . .
OC1 V2A Te1 78.11(8) . .
OC4 V2A Te1 77.72(8) 2_566 .
OE1 V2A Te1 32.82(8) . .
OA1 V2A Te1 41.20(5) 2_566 .
OG2 V2B OD1 105.00(16) . 2_566
OG2 V2B OC2 104.24(16) . 2_566
OD1 V2B OC2 92.10(13) 2_566 2_566
OG2 V2B OC3 102.97(16) . .
OD1 V2B OC3 87.76(13) 2_566 .
OC2 V2B OC3 151.85(12) 2_566 .
OG2 V2B OE2 101.78(16) . .
OD1 V2B OE2 152.78(12) 2_566 .
OC2 V2B OE2 85.90(12) 2_566 .
OC3 V2B OE2 81.61(12) . .
OG2 V2B OA1 175.20(15) . .
OD1 V2B OA1 79.44(10) 2_566 .
OC2 V2B OA1 77.16(10) 2_566 .
OC3 V2B OA1 75.15(9) . .
OE2 V2B OA1 73.65(9) . .
OG2 V2B Te1 135.07(14) . .
OD1 V2B Te1 119.80(9) 2_566 .
OC2 V2B Te1 78.65(9) 2_566 .
OC3 V2B Te1 77.08(8) . .
OE2 V2B Te1 33.30(7) . .
OA1 V2B Te1 40.39(5) . .
OF1 V3A OC1 104.67(14) . .
OF1 V3A OC2 103.90(14) . .
OC1 V3A OC2 93.58(13) . .
OF1 V3A OB2 101.43(13) . .
OC1 V3A OB2 152.37(11) . .
OC2 V3A OB2 88.81(12) . .
OF1 V3A OB1 100.81(13) . .
OC1 V3A OB1 90.33(11) . .
OC2 V3A OB1 153.09(11) . .
OB2 V3A OB1 75.91(10) . .
OF1 V3A OA1 173.52(13) . 2_566
OC1 V3A OA1 80.18(10) . 2_566
OC2 V3A OA1 79.84(10) . 2_566
OB2 V3A OA1 73.16(9) . 2_566
OB1 V3A OA1 74.62(9) . 2_566
OF1 V3A V3B 90.22(11) . .
OC1 V3A V3B 131.13(9) . .
OC2 V3A V3B 128.10(10) . .
OB2 V3A V3B 39.29(7) . .
OB1 V3A V3B 40.85(7) . .
OA1 V3A V3B 83.32(6) 2_566 .
OF1 V3A Te1 136.00(12) . .
OC1 V3A Te1 77.36(8) . .
OC2 V3A Te1 119.97(9) . .
OB2 V3A Te1 77.64(7) . .
OB1 V3A Te1 35.60(7) . .
OA1 V3A Te1 40.17(6) 2_566 .
V3B V3A Te1 60.993(18) . .
OF2 V3B OC4 105.36(15) . .
OF2 V3B OC3 102.22(14) . .
OC4 V3B OC3 94.28(13) . .
OF2 V3B OB2 102.40(14) . .
OC4 V3B OB2 91.88(12) . .
OC3 V3B OB2 152.00(11) . .
OF2 V3B OB1 100.08(13) . .
OC4 V3B OB1 153.56(11) . .
OC3 V3B OB1 87.19(12) . .
OB2 V3B OB1 75.56(10) . .
OF2 V3B OA1 173.27(13) . .
OC4 V3B OA1 80.76(10) . .
OC3 V3B OA1 79.80(10) . .
OB2 V3B OA1 74.27(9) . .
OB1 V3B OA1 73.51(9) . .
OF2 V3B V3A 90.44(12) . .
OC4 V3B V3A 131.45(9) . .
OC3 V3B V3A 127.36(10) . .
OB2 V3B V3A 39.59(7) . .
OB1 V3B V3A 40.17(7) . .
OA1 V3B V3A 83.31(6) . .
OF2 V3B Te1 137.45(12) . 2_566
OC4 V3B Te1 77.88(9) . 2_566
OC3 V3B Te1 120.03(8) . 2_566
OB2 V3B Te1 35.50(7) . 2_566
OB1 V3B Te1 78.58(7) . 2_566
OA1 V3B Te1 40.25(6) . 2_566
V3A V3B Te1 60.975(18) . 2_566
Te1 OA1 V1A 101.39(10) . 2_566
Te1 OA1 Te1 101.39(10) . 2_566
V1A OA1 Te1 0.00(2) 2_566 2_566
Te1 OA1 V3B 95.46(9) . .
V1A OA1 V3B 93.61(9) 2_566 .
Te1 OA1 V3B 93.61(9) 2_566 .
Te1 OA1 V3A 94.61(9) . 2_566
V1A OA1 V3A 93.19(9) 2_566 2_566
Te1 OA1 V3A 93.19(9) 2_566 2_566
V3B OA1 V3A 166.50(12) . 2_566
Te1 OA1 V2A 169.77(12) . 2_566
V1A OA1 V2A 88.80(8) 2_566 2_566
Te1 OA1 V2A 88.80(8) 2_566 2_566
V3B OA1 V2A 84.71(8) . 2_566
V3A OA1 V2A 83.80(8) 2_566 2_566
Te1 OA1 V2B 88.53(8) . .
V1A OA1 V2B 169.84(12) 2_566 .
Te1 OA1 V2B 169.84(12) 2_566 .
V3B OA1 V2B 87.56(8) . .
V3A OA1 V2B 83.73(8) 2_566 .
V2A OA1 V2B 81.25(8) 2_566 .
Te1 OB1 V3A 106.58(11) . .
Te1 OB1 V3B 106.20(12) . .
V3A OB1 V3B 98.98(10) . .
V1A OB2 Te1 0.00(2) 2_566 2_566
V1A OB2 V3B 107.28(11) 2_566 .
Te1 OB2 V3B 107.28(11) 2_566 .
V1A OB2 V3A 107.61(12) 2_566 .
Te1 OB2 V3A 107.61(12) 2_566 .
V3B OB2 V3A 101.12(11) . .
V3A OC1 V2A 118.35(15) . .
V2B OC2 V3A 117.97(14) 2_566 .
V3B OC3 V2B 115.91(13) . .
V3B OC4 V2A 118.05(15) . 2_566
V2A OD1 V2B 118.42(15) . 2_566
Te1 OE1 V2A 109.40(14) . .
Te1 OE2 V2B 108.15(13) . .
OE4 Te2 OE3 104.60(12) . .
OE4 Te2 OB3 96.35(12) . .
OE3 Te2 OB3 97.00(12) . .
OE4 Te2 OB4 95.99(12) . 2_655
OE3 Te2 OB4 95.26(11) . 2_655
OB3 Te2 OB4 159.82(11) . 2_655
OE4 Te2 OA2 88.64(11) . 2_655
OE3 Te2 OA2 166.68(11) . 2_655
OB3 Te2 OA2 82.74(10) . 2_655
OB4 Te2 OA2 81.66(10) 2_655 2_655
OE4 Te2 OA2 167.14(11) . .
OE3 Te2 OA2 88.23(11) . .
OB3 Te2 OA2 82.77(10) . .
OB4 Te2 OA2 81.64(10) 2_655 .
OA2 Te2 OA2 78.52(10) 2_655 .
OE4 Te2 V2D 38.15(9) . .
OE3 Te2 V2D 142.69(9) . .
OB3 Te2 V2D 91.13(8) . .
OB4 Te2 V2D 88.78(8) 2_655 .
OA2 Te2 V2D 50.50(7) 2_655 .
OA2 Te2 V2D 129.00(7) . .
OE4 Te2 V2C 142.51(9) . .
OE3 Te2 V2C 37.91(9) . .
OB3 Te2 V2C 90.42(8) . .
OB4 Te2 V2C 89.45(7) 2_655 .
OA2 Te2 V2C 128.84(7) 2_655 .
OA2 Te2 V2C 50.32(7) . .
V2D Te2 V2C 178.19(2) . .
OE4 Te2 V3C 134.24(10) . .
OE3 Te2 V3C 85.01(9) . .
OB3 Te2 V3C 37.91(8) . .
OB4 Te2 V3C 128.12(8) 2_655 .
OA2 Te2 V3C 86.75(7) 2_655 .
OA2 Te2 V3C 46.48(7) . .
V2D Te2 V3C 120.81(2) . .
V2C Te2 V3C 60.208(18) . .
OE4 Te2 Te2 128.23(9) . 2_655
OE3 Te2 Te2 127.13(9) . 2_655
OB3 Te2 Te2 80.63(8) . 2_655
OB4 Te2 Te2 79.19(8) 2_655 2_655
OA2 Te2 Te2 39.60(7) 2_655 2_655
OA2 Te2 Te2 38.92(7) . 2_655
V2D Te2 Te2 90.087(18) . 2_655
V2C Te2 Te2 89.241(18) . 2_655
V3C Te2 Te2 61.037(16) . 2_655
OE4 Te2 V1B 128.23(9) . 2_655
OE3 Te2 V1B 127.13(9) . 2_655
OB3 Te2 V1B 80.63(8) . 2_655
OB4 Te2 V1B 79.19(8) 2_655 2_655
OA2 Te2 V1B 39.60(7) 2_655 2_655
OA2 Te2 V1B 38.92(7) . 2_655
V2D Te2 V1B 90.087(18) . 2_655
V2C Te2 V1B 89.241(18) . 2_655
V3C Te2 V1B 61.037(16) . 2_655
Te2 Te2 V1B 0.000(13) 2_655 2_655
OE4 Te2 V3D 133.62(10) . 2_655
OE3 Te2 V3D 83.73(8) . 2_655
OB3 Te2 V3D 128.39(8) . 2_655
OB4 Te2 V3D 37.66(8) 2_655 2_655
OA2 Te2 V3D 86.03(7) 2_655 2_655
OA2 Te2 V3D 45.62(7) . 2_655
V2D Te2 V3D 118.73(2) . 2_655
V2C Te2 V3D 59.510(18) . 2_655
V3C Te2 V3D 91.42(2) . 2_655
Te2 Te2 V3D 60.048(16) 2_655 2_655
V1B Te2 V3D 60.048(16) 2_655 2_655
OG3 V2C OD2 104.38(15) . .
OG3 V2C OC8 104.33(15) . 2_655
OD2 V2C OC8 90.91(13) . 2_655
OG3 V2C OC5 103.40(14) . .
OD2 V2C OC5 90.27(13) . .
OC8 V2C OC5 151.02(12) 2_655 .
OG3 V2C OE3 101.55(14) . .
OD2 V2C OE3 154.07(12) . .
OC8 V2C OE3 83.33(11) 2_655 .
OC5 V2C OE3 83.04(12) . .
OG3 V2C OA2 174.80(13) . .
OD2 V2C OA2 80.77(11) . .
OC8 V2C OA2 76.02(10) 2_655 .
OC5 V2C OA2 75.60(10) . .
OE3 V2C OA2 73.30(9) . .
OG3 V2C Te2 133.91(12) . .
OD2 V2C Te2 121.69(9) . .
OC8 V2C Te2 78.02(8) 2_655 .
OC5 V2C Te2 76.77(8) . .
OE3 V2C Te2 32.37(7) . .
OA2 V2C Te2 40.93(6) . .
OG4 V2D OD2 104.81(15) . 2_655
OG4 V2D OC6 104.40(17) . 2_655
OD2 V2D OC6 91.35(13) 2_655 2_655
OG4 V2D OC7 103.10(17) . .
OD2 V2D OC7 88.55(13) 2_655 .
OC6 V2D OC7 151.56(12) 2_655 .
OG4 V2D OE4 101.35(15) . .
OD2 V2D OE4 153.68(12) 2_655 .
OC6 V2D OE4 84.93(12) 2_655 .
OC7 V2D OE4 82.71(12) . .
OG4 V2D OA2 174.34(14) . 2_655
OD2 V2D OA2 80.70(11) 2_655 2_655
OC6 V2D OA2 76.51(11) 2_655 2_655
OC7 V2D OA2 75.42(10) . 2_655
OE4 V2D OA2 73.09(10) . 2_655
OG4 V2D Te2 133.88(13) . .
OD2 V2D Te2 121.25(9) 2_655 .
OC6 V2D Te2 78.44(9) 2_655 .
OC7 V2D Te2 77.38(8) . .
OE4 V2D Te2 32.53(8) . .
OA2 V2D Te2 40.57(6) 2_655 .
OF3 V3C OC5 103.61(15) . .
OF3 V3C OC6 103.32(16) . .
OC5 V3C OC6 94.51(13) . .
OF3 V3C OB3 101.75(15) . .
OC5 V3C OB3 90.83(12) . .
OC6 V3C OB3 152.32(12) . .
OF3 V3C OB4 101.88(14) . .
OC5 V3C OB4 152.97(12) . .
OC6 V3C OB4 88.21(12) . .
OB3 V3C OB4 75.26(10) . .
OF3 V3C OA2 174.27(14) . .
OC5 V3C OA2 80.86(11) . .
OC6 V3C OA2 79.68(11) . .
OB3 V3C OA2 74.39(9) . .
OB4 V3C OA2 73.18(9) . .
OF3 V3C Te2 136.33(13) . .
OC5 V3C Te2 77.48(9) . .
OC6 V3C Te2 120.23(10) . .
OB3 V3C Te2 35.20(7) . .
OB4 V3C Te2 77.95(8) . .
OA2 V3C Te2 40.59(6) . .
OF4 V3D OC8 105.56(15) . .
OF4 V3D OC7 103.07(17) . .
OC8 V3D OC7 93.70(13) . .
OF4 V3D OB4 100.27(15) . .
OC8 V3D OB4 91.88(11) . .
OC7 V3D OB4 153.54(12) . .
OF4 V3D OB3 98.41(13) . .
OC8 V3D OB3 154.62(11) . .
OC7 V3D OB3 88.85(12) . .
OB4 V3D OB3 75.50(10) . .
OF4 V3D OA2 171.61(14) . 2_655
OC8 V3D OA2 81.74(11) . 2_655
OC7 V3D OA2 80.23(11) . 2_655
OB4 V3D OA2 75.02(10) . 2_655
OB3 V3D OA2 73.81(9) . 2_655
OF4 V3D Te2 136.01(14) . 2_655
OC8 V3D Te2 78.38(9) . 2_655
OC7 V3D Te2 120.59(10) . 2_655
OB4 V3D Te2 36.06(7) . 2_655
OB3 V3D Te2 78.62(7) . 2_655
OA2 V3D Te2 40.42(6) 2_655 2_655
OF4 V3D Te2 133.11(12) . .
OC8 V3D Te2 121.30(9) . .
OC7 V3D Te2 76.85(9) . .
OB4 V3D Te2 78.17(8) . .
OB3 V3D Te2 35.20(7) . .
OA2 V3D Te2 39.65(6) 2_655 .
Te2 V3D Te2 59.937(15) 2_655 .
V1B OA2 Te2 0.00(2) 2_655 2_655
V1B OA2 Te2 101.48(10) 2_655 .
Te2 OA2 Te2 101.48(10) 2_655 .
V1B OA2 V3D 94.82(9) 2_655 2_655
Te2 OA2 V3D 94.82(9) 2_655 2_655
Te2 OA2 V3D 93.96(10) . 2_655
V1B OA2 V3C 95.77(10) 2_655 .
Te2 OA2 V3C 95.77(10) 2_655 .
Te2 OA2 V3C 92.93(9) . .
V3D OA2 V3C 165.96(12) 2_655 .
V1B OA2 V2D 88.93(9) 2_655 2_655
Te2 OA2 V2D 88.93(9) 2_655 2_655
Te2 OA2 V2D 169.47(12) . 2_655
V3D OA2 V2D 86.62(8) 2_655 2_655
V3C OA2 V2D 84.39(9) . 2_655
V1B OA2 V2C 169.75(12) 2_655 .
Te2 OA2 V2C 169.75(12) 2_655 .
Te2 OA2 V2C 88.75(9) . .
V3D OA2 V2C 83.75(8) 2_655 .
V3C OA2 V2C 84.19(8) . .
V2D OA2 V2C 80.86(8) 2_655 .
Te2 OB3 V3C 106.89(11) . .
Te2 OB3 V3D 106.38(11) . .
V3C OB3 V3D 100.46(11) . .
V1B OB4 Te2 0.00(3) 2_655 2_655
V1B OB4 V3D 106.29(12) 2_655 .
Te2 OB4 V3D 106.29(12) 2_655 .
V1B OB4 V3C 107.07(12) 2_655 .
Te2 OB4 V3C 107.07(12) 2_655 .
V3D OB4 V3C 100.96(11) . .
V3C OC5 V2C 118.16(14) . .
V3C OC6 V2D 117.85(16) . 2_655
V3D OC7 V2D 116.41(14) . .
V3D OC8 V2C 117.46(15) . 2_655
V2C OD2 V2D 117.67(15) . 2_655
Te2 OE3 V2C 109.72(13) . .
Te2 OE4 V2D 109.32(13) . .
C9 N1 C1 111.1(3) . .
C9 N1 C5 107.2(3) . .
C1 N1 C5 110.8(3) . .
C9 N1 C13 110.9(3) . .
C1 N1 C13 106.7(3) . .
C5 N1 C13 110.3(3) . .
N1 C1 C2 114.6(3) . .
N1 C1 H1A 108.6 . .
C2 C1 H1A 108.6 . .
N1 C1 H1B 108.6 . .
C2 C1 H1B 108.6 . .
H1A C1 H1B 107.6 . .
C1 C2 C3 109.5(3) . .
C1 C2 H2A 109.8 . .
C3 C2 H2A 109.8 . .
C1 C2 H2B 109.8 . .
C3 C2 H2B 109.8 . .
H2A C2 H2B 108.2 . .
C4 C3 C2 111.6(4) . .
C4 C3 H3A 109.3 . .
C2 C3 H3A 109.3 . .
C4 C3 H3B 109.3 . .
C2 C3 H3B 109.3 . .
H3A C3 H3B 108.0 . .
C3 C4 H4A 109.5 . .
C3 C4 H4B 109.5 . .
H4A C4 H4B 109.5 . .
C3 C4 H4C 109.5 . .
H4A C4 H4C 109.5 . .
H4B C4 H4C 109.5 . .
C6 C5 N1 114.2(3) . .
C6 C5 H5A 108.7 . .
N1 C5 H5A 108.7 . .
C6 C5 H5B 108.7 . .
N1 C5 H5B 108.7 . .
H5A C5 H5B 107.6 . .
C7 C6 C5 110.0(4) . .
C7 C6 H6A 109.7 . .
C5 C6 H6A 109.7 . .
C7 C6 H6B 109.7 . .
C5 C6 H6B 109.7 . .
H6A C6 H6B 108.2 . .
C8 C7 C6 112.3(4) . .
C8 C7 H7A 109.1 . .
C6 C7 H7A 109.1 . .
C8 C7 H7B 109.1 . .
C6 C7 H7B 109.1 . .
H7A C7 H7B 107.9 . .
C7 C8 H8A 109.5 . .
C7 C8 H8B 109.5 . .
H8A C8 H8B 109.5 . .
C7 C8 H8C 109.5 . .
H8A C8 H8C 109.5 . .
H8B C8 H8C 109.5 . .
N1 C9 C10 114.1(3) . .
N1 C9 H9A 108.7 . .
C10 C9 H9A 108.7 . .
N1 C9 H9B 108.7 . .
C10 C9 H9B 108.7 . .
H9A C9 H9B 107.6 . .
C11 C10 C9 111.0(4) . .
C11 C10 H10A 109.4 . .
C9 C10 H10A 109.4 . .
C11 C10 H10B 109.4 . .
C9 C10 H10B 109.4 . .
H10A C10 H10B 108.0 . .
C12 C11 C10 115.0(4) . .
C12 C11 H11A 108.5 . .
C10 C11 H11A 108.5 . .
C12 C11 H11B 108.5 . .
C10 C11 H11B 108.5 . .
H11A C11 H11B 107.5 . .
C11 C12 H12A 109.5 . .
C11 C12 H12B 109.5 . .
H12A C12 H12B 109.5 . .
C11 C12 H12C 109.5 . .
H12A C12 H12C 109.5 . .
H12B C12 H12C 109.5 . .
C14 C13 N1 114.5(4) . .
C14 C13 H13A 108.6 . .
N1 C13 H13A 108.6 . .
C14 C13 H13B 108.6 . .
N1 C13 H13B 108.6 . .
H13A C13 H13B 107.6 . .
C13 C14 C15 114.6(5) . .
C13 C14 H14A 108.6 . .
C15 C14 H14A 108.6 . .
C13 C14 H14B 108.6 . .
C15 C14 H14B 108.6 . .
H14A C14 H14B 107.6 . .
C14 C15 C16 108.6(6) . .
C14 C15 H15A 110.0 . .
C16 C15 H15A 110.0 . .
C14 C15 H15B 110.0 . .
C16 C15 H15B 110.0 . .
H15A C15 H15B 108.3 . .
C15 C16 H16A 109.5 . .
C15 C16 H16B 109.5 . .
H16A C16 H16B 109.5 . .
C15 C16 H16C 109.5 . .
H16A C16 H16C 109.5 . .
H16B C16 H16C 109.5 . .
C21 N2 C25 105.5(3) . .
C21 N2 C17 111.4(3) . .
C25 N2 C17 111.3(3) . .
C21 N2 C29 111.6(4) . .
C25 N2 C29 110.6(3) . .
C17 N2 C29 106.5(3) . .
C18 C17 N2 114.5(3) . .
C18 C17 H17A 108.6 . .
N2 C17 H17A 108.6 . .
C18 C17 H17B 108.6 . .
N2 C17 H17B 108.6 . .
H17A C17 H17B 107.6 . .
C17 C18 C19 110.9(4) . .
C17 C18 H18A 109.5 . .
C19 C18 H18A 109.5 . .
C17 C18 H18B 109.5 . .
C19 C18 H18B 109.5 . .
H18A C18 H18B 108.0 . .
C20 C19 C18 112.0(5) . .
C20 C19 H19A 109.2 . .
C18 C19 H19A 109.2 . .
C20 C19 H19B 109.2 . .
C18 C19 H19B 109.2 . .
H19A C19 H19B 107.9 . .
C19 C20 H20A 109.5 . .
C19 C20 H20B 109.5 . .
H20A C20 H20B 109.5 . .
C19 C20 H20C 109.5 . .
H20A C20 H20C 109.5 . .
H20B C20 H20C 109.5 . .
N2 C21 C22 117.3(4) . .
N2 C21 H21A 108.0 . .
C22 C21 H21A 108.0 . .
N2 C21 H21B 108.0 . .
C22 C21 H21B 108.0 . .
H21A C21 H21B 107.2 . .
C21 C22 C23 108.9(4) . .
C21 C22 H22A 109.9 . .
C23 C22 H22A 109.9 . .
C21 C22 H22B 109.9 . .
C23 C22 H22B 109.9 . .
H22A C22 H22B 108.3 . .
C24 C23 C22 113.7(6) . .
C24 C23 H23A 108.8 . .
C22 C23 H23A 108.8 . .
C24 C23 H23B 108.8 . .
C22 C23 H23B 108.8 . .
H23A C23 H23B 107.7 . .
C23 C24 H24A 109.5 . .
C23 C24 H24B 109.5 . .
H24A C24 H24B 109.5 . .
C23 C24 H24C 109.5 . .
H24A C24 H24C 109.5 . .
H24B C24 H24C 109.5 . .
C26 C25 N2 116.0(3) . .
C26 C25 H25A 108.3 . .
N2 C25 H25A 108.3 . .
C26 C25 H25B 108.3 . .
N2 C25 H25B 108.3 . .
H25A C25 H25B 107.4 . .
C25 C26 C27 109.8(4) . .
C25 C26 H26A 109.7 . .
C27 C26 H26A 109.7 . .
C25 C26 H26B 109.7 . .
C27 C26 H26B 109.7 . .
H26A C26 H26B 108.2 . .
C28 C27 C26 114.1(5) . .
C28 C27 H27A 108.7 . .
C26 C27 H27A 108.7 . .
C28 C27 H27B 108.7 . .
C26 C27 H27B 108.7 . .
H27A C27 H27B 107.6 . .
C27 C28 H28A 109.5 . .
C27 C28 H28B 109.5 . .
H28A C28 H28B 109.5 . .
C27 C28 H28C 109.5 . .
H28A C28 H28C 109.5 . .
H28B C28 H28C 109.5 . .
C30 C29 N2 115.2(4) . .
C30 C29 H29A 108.5 . .
N2 C29 H29A 108.5 . .
C30 C29 H29B 108.5 . .
N2 C29 H29B 108.5 . .
H29A C29 H29B 107.5 . .
C29 C30 C31 110.0(4) . .
C29 C30 H30A 109.7 . .
C31 C30 H30A 109.7 . .
C29 C30 H30B 109.7 . .
C31 C30 H30B 109.7 . .
H30A C30 H30B 108.2 . .
C30 C31 C32 110.8(5) . .
C30 C31 H31A 109.5 . .
C32 C31 H31A 109.5 . .
C30 C31 H31B 109.5 . .
C32 C31 H31B 109.5 . .
H31A C31 H31B 108.1 . .
C31 C32 H32A 109.5 . .
C31 C32 H32B 109.5 . .
H32A C32 H32B 109.5 . .
C31 C32 H32C 109.5 . .
H32A C32 H32C 109.5 . .
H32B C32 H32C 109.5 . .
C37 N3 C33 112.7(5) . .
C37 N3 C45 110.4(5) . .
C33 N3 C45 106.1(4) . .
C37 N3 C41 106.4(5) . .
C33 N3 C41 110.6(4) . .
C45 N3 C41 110.8(5) . .
N3 C33 C34 114.2(4) . .
N3 C33 H33A 108.7 . .
C34 C33 H33A 108.7 . .
N3 C33 H33B 108.7 . .
C34 C33 H33B 108.7 . .
H33A C33 H33B 107.6 . .
C33 C34 C35 110.9(4) . .
C33 C34 H34A 109.5 . .
C35 C34 H34A 109.5 . .
C33 C34 H34B 109.5 . .
C35 C34 H34B 109.5 . .
H34A C34 H34B 108.1 . .
C36 C35 C34 112.3(4) . .
C36 C35 H35A 109.2 . .
C34 C35 H35A 109.2 . .
C36 C35 H35B 109.2 . .
C34 C35 H35B 109.2 . .
H35A C35 H35B 107.9 . .
C35 C36 H36A 109.5 . .
C35 C36 H36B 109.5 . .
H36A C36 H36B 109.5 . .
C35 C36 H36C 109.5 . .
H36A C36 H36C 109.5 . .
H36B C36 H36C 109.5 . .
C38 C37 N3 114.1(6) . .
C38 C37 H37A 108.7 . .
N3 C37 H37A 108.7 . .
C38 C37 H37B 108.7 . .
N3 C37 H37B 108.7 . .
H37A C37 H37B 107.6 . .
C37 C38 C39 109.1(7) . .
C37 C38 H38A 109.9 . .
C39 C38 H38A 109.9 . .
C37 C38 H38B 109.9 . .
C39 C38 H38B 109.9 . .
H38A C38 H38B 108.3 . .
C40 C39 C38 114.8(10) . .
C40 C39 H39 122.6 . .
C38 C39 H39 122.6 . .
C39 C40 H40A 109.5 . .
C39 C40 H40B 109.5 . .
H40A C40 H40B 109.5 . .
C39 C40 H40C 109.5 . .
H40A C40 H40C 109.5 . .
H40B C40 H40C 109.5 . .
C42 C41 N3 115.3(5) . .
C42 C41 H41A 108.5 . .
N3 C41 H41A 108.5 . .
C42 C41 H41B 108.5 . .
N3 C41 H41B 108.5 . .
H41A C41 H41B 107.5 . .
C41 C42 C43 118.8(6) . .
C41 C42 H42A 107.6 . .
C43 C42 H42A 107.6 . .
C41 C42 H42B 107.6 . .
C43 C42 H42B 107.6 . .
H42A C42 H42B 107.1 . .
C44 C43 C42 103.1(14) . .
C44 C43 H43A 111.1 . .
C42 C43 H43A 111.1 . .
C44 C43 H43B 111.1 . .
C42 C43 H43B 111.1 . .
H43A C43 H43B 109.1 . .
C43 C44 H44A 109.5 . .
C43 C44 H44B 109.5 . .
H44A C44 H44B 109.5 . .
C43 C44 H44C 109.5 . .
H44A C44 H44C 109.5 . .
H44B C44 H44C 109.5 . .
C46B C45 N3 115.1(5) . .
C46B C45 H45A 108.5 . .
N3 C45 H45A 108.5 . .
C46B C45 H45B 108.5 . .
N3 C45 H45B 108.5 . .
H45A C45 H45B 107.5 . .
C45 C46B C47 111.5(8) . .
C45 C46B H46A 109.3 . .
C47 C46B H46A 109.3 . .
C45 C46B H46B 109.3 . .
C47 C46B H46B 109.3 . .
H46A C46B H46B 108.0 . .
C48B C47 C46B 117.2(9) . .
C48B C47 H47A 108.0 . .
C46B C47 H47A 108.0 . .
C48B C47 H47B 108.0 . .
C46B C47 H47B 108.0 . .
H47A C47 H47B 107.2 . .
C47 C48B H48A 109.5 . .
C47 C48B H48B 109.5 . .
H48A C48B H48B 109.5 . .
C47 C48B H48C 109.5 . .
H48A C48B H48C 109.5 . .
H48B C48B H48C 109.5 . .
C57 N4 C61 60.8(8) . .
C57 N4 C53 116.2(7) . .
C61 N4 C53 128.0(8) . .
C57 N4 C49 110.7(8) . .
C61 N4 C49 115.4(7) . .
C53 N4 C49 113.2(5) . .
C50 C49 N4 112.8(6) . .
C50 C49 H49A 109.0 . .
N4 C49 H49A 109.0 . .
C50 C49 H49B 109.0 . .
N4 C49 H49B 109.0 . .
H49A C49 H49B 107.8 . .
C49 C50 C51 108.5(6) . .
C49 C50 H50A 110.0 . .
C51 C50 H50A 110.0 . .
C49 C50 H50B 110.0 . .
C51 C50 H50B 110.0 . .
H50A C50 H50B 108.4 . .
C52 C51 C50 112.1(6) . .
C52 C51 H51A 109.2 . .
C50 C51 H51A 109.2 . .
C52 C51 H51B 109.2 . .
C50 C51 H51B 109.2 . .
H51A C51 H51B 107.9 . .
C51 C52 H52A 109.5 . .
C51 C52 H52B 109.5 . .
H52A C52 H52B 109.5 . .
C51 C52 H52C 109.5 . .
H52A C52 H52C 109.5 . .
H52B C52 H52C 109.5 . .
N4 C53 C54 120.1(5) . .
N4 C53 H53A 107.3 . .
C54 C53 H53A 107.3 . .
N4 C53 H53B 107.3 . .
C54 C53 H53B 107.3 . .
H53A C53 H53B 106.9 . .
C53 C54 C55 111.1(5) . .
C53 C54 H54A 109.4 . .
C55 C54 H54A 109.4 . .
C53 C54 H54B 109.4 . .
C55 C54 H54B 109.4 . .
H54A C54 H54B 108.0 . .
C56 C55 C54 113.5(7) . .
C56 C55 H55A 108.9 . .
C54 C55 H55A 108.9 . .
C56 C55 H55B 108.9 . .
C54 C55 H55B 108.9 . .
H55A C55 H55B 107.7 . .
C55 C56 H56A 109.5 . .
C55 C56 H56B 109.5 . .
H56A C56 H56B 109.5 . .
C55 C56 H56C 109.5 . .
H56A C56 H56C 109.5 . .
H56B C56 H56C 109.5 . .
N4 C57 C58 116.4(16) . .
N4 C57 H57A 108.2 . .
C58 C57 H57A 108.2 . .
N4 C57 H57B 108.2 . .
C58 C57 H57B 108.2 . .
H57A C57 H57B 107.3 . .
C57 C58 C59 104.4(10) . .
C57 C58 H58A 110.9 . .
C59 C58 H58A 110.9 . .
C57 C58 H58B 110.9 . .
C59 C58 H58B 110.9 . .
H58A C58 H58B 108.9 . .
C60 C59 C58 110.8(7) . .
C60 C59 H59A 109.5 . .
C58 C59 H59A 109.5 . .
C60 C59 H59B 109.5 . .
C58 C59 H59B 109.5 . .
H59A C59 H59B 108.1 . .
C62 C61 N4 92.8(10) . .
C62 C61 H61A 113.1 . .
N4 C61 H61A 113.1 . .
C62 C61 H61B 113.1 . .
N4 C61 H61B 113.1 . .
H61A C61 H61B 110.5 . .
C61 C62 C63 97.4(8) . .
C61 C62 H62A 112.3 . .
C63 C62 H62A 112.3 . .
C61 C62 H62B 112.3 . .
C63 C62 H62B 112.3 . .
H62A C62 H62B 109.9 . .
C62 C63 C64 111.1(7) . .
C62 C63 H63A 109.4 . .
C64 C63 H63A 109.4 . .
C62 C63 H63B 109.4 . .
C64 C63 H63B 109.4 . .
H63A C63 H63B 108.0 . .
C63 C64 H64A 109.5 . .
C63 C64 H64B 109.5 . .
H64A C64 H64B 109.5 . .
C63 C64 H64C 109.5 . .
H64A C64 H64C 109.5 . .
H64B C64 H64C 109.5 . .
N103 C102 C101 178.5(7) . .
C105 C104 H10C 109.5 . .
C105 C104 H10D 109.5 . .
H10C C104 H10D 109.5 . .
C105 C104 H10E 109.5 . .
H10C C104 H10E 109.5 . .
H10D C104 H10E 109.5 . .
N106 C105 C104 177.8(16) . .

loop_
_geom_bond_atom_site_label_1
_geom_bond_atom_site_label_2
_geom_bond_distance
_geom_bond_site_symmetry_2
Te1 OE1 1.792(3) .
Te1 OE2 1.798(3) .
Te1 OB2 1.930(2) 2_566
Te1 OB1 1.931(2) .
Te1 OA1 2.017(2) .
Te1 OA1 2.054(2) 2_566
Te1 V2B 3.1122(8) .
Te1 V2A 3.1183(7) .
Te1 Te1 3.1507(7) 2_566
Te1 V1A 3.1507(7) 2_566
Te1 V3B 3.1732(7) 2_566
Te1 V3A 3.1795(7) .
V2A OG1 1.592(3) .
V2A OD1 1.814(3) .
V2A OC1 1.870(3) .
V2A OC4 1.911(3) 2_566
V2A OE1 2.025(3) .
V2A OA1 2.389(2) 2_566
V2B OG2 1.605(3) .
V2B OD1 1.833(3) 2_566
V2B OC2 1.840(3) 2_566
V2B OC3 1.963(3) .
V2B OE2 2.041(3) .
V2B OA1 2.422(2) .
V3A OF1 1.612(3) .
V3A OC1 1.788(3) .
V3A OC2 1.850(3) .
V3A OB2 2.023(3) .
V3A OB1 2.034(2) .
V3A OA1 2.315(2) 2_566
V3A V3B 3.1144(9) .
V3B OF2 1.607(3) .
V3B OC4 1.768(3) .
V3B OC3 1.887(3) .
V3B OB2 2.010(3) .
V3B OB1 2.062(3) .
V3B OA1 2.293(2) .
V3B Te1 3.1732(7) 2_566
OA1 V1A 2.054(2) 2_566
OA1 Te1 2.054(2) 2_566
OA1 V3A 2.315(2) 2_566
OA1 V2A 2.389(2) 2_566
OB2 V1A 1.930(2) 2_566
OB2 Te1 1.930(2) 2_566
OC2 V2B 1.840(3) 2_566
OC4 V2A 1.911(3) 2_566
OD1 V2B 1.833(3) 2_566
Te2 OE4 1.780(3) .
Te2 OE3 1.789(3) .
Te2 OB3 1.906(2) .
Te2 OB4 1.945(2) 2_655
Te2 OA2 2.032(2) 2_655
Te2 OA2 2.061(2) .
Te2 V2D 3.1237(7) .
Te2 V2C 3.1458(7) .
Te2 V3C 3.1642(8) .
Te2 Te2 3.1693(6) 2_655
Te2 V1B 3.1693(6) 2_655
Te2 V3D 3.1718(7) 2_655
V2C OG3 1.594(3) .
V2C OD2 1.821(3) .
V2C OC8 1.879(3) 2_655
V2C OC5 1.897(3) .
V2C OE3 2.053(3) .
V2C OA2 2.422(2) .
V2D OG4 1.597(3) .
V2D OD2 1.841(3) 2_655
V2D OC6 1.851(3) 2_655
V2D OC7 1.924(3) .
V2D OE4 2.045(3) .
V2D OA2 2.411(2) 2_655
V3C OF3 1.603(3) .
V3C OC5 1.792(3) .
V3C OC6 1.842(3) .
V3C OB3 2.032(3) .
V3C OB4 2.053(3) .
V3C OA2 2.297(3) .
V3D OF4 1.590(3) .
V3D OC8 1.789(3) .
V3D OC7 1.857(3) .
V3D OB4 2.019(3) .
V3D OB3 2.055(3) .
V3D OA2 2.272(3) 2_655
V3D Te2 3.1718(7) 2_655
OA2 V1B 2.032(2) 2_655
OA2 Te2 2.032(2) 2_655
OA2 V3D 2.272(3) 2_655
OA2 V2D 2.411(2) 2_655
OB4 V1B 1.945(2) 2_655
OB4 Te2 1.945(2) 2_655
OC6 V2D 1.851(3) 2_655
OC8 V2C 1.879(3) 2_655
OD2 V2D 1.841(3) 2_655
N1 C9 1.511(5) .
N1 C1 1.516(5) .
N1 C5 1.529(5) .
N1 C13 1.530(5) .
C1 C2 1.522(5) .
C1 H1A 0.9900 .
C1 H1B 0.9900 .
C2 C3 1.528(6) .
C2 H2A 0.9900 .
C2 H2B 0.9900 .
C3 C4 1.520(7) .
C3 H3A 0.9900 .
C3 H3B 0.9900 .
C4 H4A 0.9800 .
C4 H4B 0.9800 .
C4 H4C 0.9800 .
C5 C6 1.523(6) .
C5 H5A 0.9900 .
C5 H5B 0.9900 .
C6 C7 1.516(6) .
C6 H6A 0.9900 .
C6 H6B 0.9900 .
C7 C8 1.504(7) .
C7 H7A 0.9900 .
C7 H7B 0.9900 .
C8 H8A 0.9800 .
C8 H8B 0.9800 .
C8 H8C 0.9800 .
C9 C10 1.530(6) .
C9 H9A 0.9900 .
C9 H9B 0.9900 .
C10 C11 1.525(7) .
C10 H10A 0.9900 .
C10 H10B 0.9900 .
C11 C12 1.505(7) .
C11 H11A 0.9900 .
C11 H11B 0.9900 .
C12 H12A 0.9800 .
C12 H12B 0.9800 .
C12 H12C 0.9800 .
C13 C14 1.509(7) .
C13 H13A 0.9900 .
C13 H13B 0.9900 .
C14 C15 1.518(7) .
C14 H14A 0.9900 .
C14 H14B 0.9900 .
C15 C16 1.525(12) .
C15 H15A 0.9900 .
C15 H15B 0.9900 .
C16 H16A 0.9800 .
C16 H16B 0.9800 .
C16 H16C 0.9800 .
N2 C21 1.516(6) .
N2 C25 1.518(5) .
N2 C17 1.522(6) .
N2 C29 1.523(5) .
C17 C18 1.510(6) .
C17 H17A 0.9900 .
C17 H17B 0.9900 .
C18 C19 1.513(7) .
C18 H18A 0.9900 .
C18 H18B 0.9900 .
C19 C20 1.509(8) .
C19 H19A 0.9900 .
C19 H19B 0.9900 .
C20 H20A 0.9800 .
C20 H20B 0.9800 .
C20 H20C 0.9800 .
C21 C22 1.527(6) .
C21 H21A 0.9900 .
C21 H21B 0.9900 .
C22 C23 1.528(9) .
C22 H22A 0.9900 .
C22 H22B 0.9900 .
C23 C24 1.514(8) .
C23 H23A 0.9900 .
C23 H23B 0.9900 .
C24 H24A 0.9800 .
C24 H24B 0.9800 .
C24 H24C 0.9800 .
C25 C26 1.510(6) .
C25 H25A 0.9900 .
C25 H25B 0.9900 .
C26 C27 1.541(8) .
C26 H26A 0.9900 .
C26 H26B 0.9900 .
C27 C28 1.508(8) .
C27 H27A 0.9900 .
C27 H27B 0.9900 .
C28 H28A 0.9800 .
C28 H28B 0.9800 .
C28 H28C 0.9800 .
C29 C30 1.511(7) .
C29 H29A 0.9900 .
C29 H29B 0.9900 .
C30 C31 1.517(7) .
C30 H30A 0.9900 .
C30 H30B 0.9900 .
C31 C32 1.522(9) .
C31 H31A 0.9900 .
C31 H31B 0.9900 .
C32 H32A 0.9800 .
C32 H32B 0.9800 .
C32 H32C 0.9800 .
N3 C37 1.479(7) .
N3 C33 1.512(6) .
N3 C45 1.528(6) .
N3 C41 1.547(10) .
C33 C34 1.514(6) .
C33 H33A 0.9900 .
C33 H33B 0.9900 .
C34 C35 1.516(7) .
C34 H34A 0.9900 .
C34 H34B 0.9900 .
C35 C36 1.516(7) .
C35 H35A 0.9900 .
C35 H35B 0.9900 .
C36 H36A 0.9800 .
C36 H36B 0.9800 .
C36 H36C 0.9800 .
C37 C38 1.462(13) .
C37 H37A 0.9900 .
C37 H37B 0.9900 .
C38 C39 1.548(9) .
C38 H38A 0.9900 .
C38 H38B 0.9900 .
C39 C40 1.356(14) .
C39 H39 0.9500 .
C40 H40A 0.9800 .
C40 H40B 0.9800 .
C40 H40C 0.9800 .
C41 C42 1.486(12) .
C41 H41A 0.9900 .
C41 H41B 0.9900 .
C42 C43 1.736(14) .
C42 H42A 0.9900 .
C42 H42B 0.9900 .
C43 C44 1.22(2) .
C43 H43A 0.9900 .
C43 H43B 0.9900 .
C44 H44A 0.9800 .
C44 H44B 0.9800 .
C44 H44C 0.9800 .
C45 C46B 1.510(10) .
C45 H45A 0.9900 .
C45 H45B 0.9900 .
C46B C47 1.530(11) .
C46B H46A 0.9900 .
C46B H46B 0.9900 .
C47 C48B 1.217(12) .
C47 H47A 0.9900 .
C47 H47B 0.9900 .
C48B H48A 0.9800 .
C48B H48B 0.9800 .
C48B H48C 0.9800 .
N4 C57 1.232(18) .
N4 C61 1.391(12) .
N4 C53 1.481(7) .
N4 C49 1.534(8) .
C49 C50 1.504(9) .
C49 H49A 0.9900 .
C49 H49B 0.9900 .
C50 C51 1.527(8) .
C50 H50A 0.9900 .
C50 H50B 0.9900 .
C51 C52 1.517(9) .
C51 H51A 0.9900 .
C51 H51B 0.9900 .
C52 H52A 0.9800 .
C52 H52B 0.9800 .
C52 H52C 0.9800 .
C53 C54 1.502(7) .
C53 H53A 0.9900 .
C53 H53B 0.9900 .
C54 C55 1.504(8) .
C54 H54A 0.9900 .
C54 H54B 0.9900 .
C55 C56 1.497(11) .
C55 H55A 0.9900 .
C55 H55B 0.9900 .
C56 H56A 0.9800 .
C56 H56B 0.9800 .
C56 H56C 0.9800 .
C57 C58 1.333(11) .
C57 H57A 0.9900 .
C57 H57B 0.9900 .
C58 C59 1.527(12) .
C58 H58A 0.9900 .
C58 H58B 0.9900 .
C59 C60 1.503(16) .
C59 H59A 0.9900 .
C59 H59B 0.9900 .
C60 H60A 0.9800 .
C60 H60B 0.9800 .
C60 H60C 0.9800 .
C61 C62 1.370(14) .
C61 H61A 0.9900 .
C61 H61B 0.9900 .
C62 C63 1.508(16) .
C62 H62A 0.9900 .
C62 H62B 0.9900 .
C63 C64 1.600(18) .
C63 H63A 0.9900 .
C63 H63B 0.9900 .
C64 H64A 0.9800 .
C64 H64B 0.9800 .
C64 H64C 0.9800 .
C101 C102 1.442(7) .
C102 N103 1.130(7) .
C104 C105 1.592(16) .
C104 H10C 0.9800 .
C104 H10D 0.9800 .
C104 H10E 0.9800 .
C105 N106 1.189(16) .
